data_7247965
loop_
_publ_author_name
'Nechipadappu, Sunil Kumar'
'Swain, Debasish'

_publ_section_title
;
 New drug--drug and drug--nutraceutical salts of anti-emetic drug
 domperidone: structural and physicochemical aspects of new salts
;
_journal_issue 7
_journal_name_full CrystEngComm
_journal_page_first 926
_journal_page_last 942
_journal_paper_doi 10.1039/D3CE01000G
_journal_volume 26
_journal_year 2024
_chemical_formula_moiety 'C22 H25 Cl N5 O2 1+, C9 H7 O4 1-'
_chemical_formula_sum 'C31 H32 Cl N5 O6'
_chemical_formula_weight 606.06
_chemical_name_common 'Domperidone aspirin'
_chemical_name_systematic 'Domperidone aspirin'
_space_group_crystal_system monoclinic
_space_group_IT_number 14
_space_group_name_Hall '-P 2ybc'
_space_group_name_H-M_alt 'P 1 21/c 1'
_atom_sites_solution_hydrogens mixed
_atom_sites_solution_primary difmap
_atom_sites_solution_secondary difmap
_audit_creation_method SHELXL-2019/3
_audit_update_record
;
2023-09-26 deposited with the CCDC.	2024-01-03 downloaded from the CCDC.
;
_cell_angle_alpha 90
_cell_angle_beta 92.0116(7)
_cell_angle_gamma 90
_cell_formula_units_Z 4
_cell_length_a 9.7232(2)
_cell_length_b 9.5010(2)
_cell_length_c 31.7204(5)
_cell_measurement_reflns_used 9923
_cell_measurement_temperature 294(2)
_cell_measurement_theta_max 29.87
_cell_measurement_theta_min 2.5
_cell_volume 2928.53(10)
_computing_cell_refinement '<i>SAINT</i> (Bruker, 2016)'
_computing_data_collection '<i>APEX3</i> (Bruker, 2016)'
_computing_data_reduction 'Bruker SAINT'
_computing_molecular_graphics 'Bruker SHELXTL'
_computing_publication_material 'Bruker SHELXTL'
_computing_structure_refinement '<i>SHELXL2014</i> (Sheldrick, 2015)'
_computing_structure_solution '<i>SHELXT</i> (Sheldrick, 2015)'
_diffrn_ambient_temperature 294(2)
_diffrn_measured_fraction_theta_full 0.997
_diffrn_measured_fraction_theta_max 0.967
_diffrn_measurement_device_type 'Bruker D8 QUEST PHOTON-III'
_diffrn_measurement_method '\w and \f'
_diffrn_radiation_type MoK\a
_diffrn_radiation_wavelength 0.71073
_diffrn_reflns_av_R_equivalents 0.0367
_diffrn_reflns_av_unetI/netI 0.0400
_diffrn_reflns_Laue_measured_fraction_full 0.997
_diffrn_reflns_Laue_measured_fraction_max 0.967
_diffrn_reflns_limit_h_max 10
_diffrn_reflns_limit_h_min -13
_diffrn_reflns_limit_k_max 13
_diffrn_reflns_limit_k_min -11
_diffrn_reflns_limit_l_max 44
_diffrn_reflns_limit_l_min -31
_diffrn_reflns_number 39402
_diffrn_reflns_point_group_measured_fraction_full 0.997
_diffrn_reflns_point_group_measured_fraction_max 0.967
_diffrn_reflns_theta_full 25.242
_diffrn_reflns_theta_max 30.486
_diffrn_reflns_theta_min 2.238
_exptl_absorpt_coefficient_mu 0.184
_exptl_absorpt_correction_T_max 0.7461
_exptl_absorpt_correction_T_min 0.6474
_exptl_absorpt_correction_type multi-scan
_exptl_absorpt_process_details
;
 SADABS 2016/2: Krause, L., Herbst-Irmer, R., Sheldrick G.M. & Stalke D.,
 J. Appl. Cryst. 48 (2015) 3-10
;
_exptl_crystal_density_diffrn 1.375
_exptl_crystal_description needle
_exptl_crystal_F_000 1272
_exptl_crystal_recrystallization_method 'Re-crystallisation from solvent'
_exptl_crystal_size_max 0.180
_exptl_crystal_size_mid 0.130
_exptl_crystal_size_min 0.100
_refine_diff_density_max 0.313
_refine_diff_density_min -0.277
_refine_diff_density_rms 0.047
_refine_ls_extinction_method none
_refine_ls_goodness_of_fit_ref 1.045
_refine_ls_hydrogen_treatment mixed
_refine_ls_matrix_type full
_refine_ls_number_parameters 401
_refine_ls_number_reflns 8629
_refine_ls_number_restraints 0
_refine_ls_restrained_S_all 1.045
_refine_ls_R_factor_all 0.0894
_refine_ls_R_factor_gt 0.0532
_refine_ls_shift/su_max 0.000
_refine_ls_shift/su_mean 0.000
_refine_ls_structure_factor_coef Fsqd
_refine_ls_weighting_details 'w=1/[\s^2^(Fo^2^)+(0.0634P)^2^+1.1015P] where P=(Fo^2^+2Fc^2^)/3'
_refine_ls_weighting_scheme calc
_refine_ls_wR_factor_gt 0.1297
_refine_ls_wR_factor_ref 0.1508
_reflns_Friedel_coverage 0.000
_reflns_number_gt 5851
_reflns_number_total 8629
_reflns_threshold_expression 'I > 2\s(I)'
_cod_data_source_file d3ce01000g2.cif
_cod_data_source_block KB719_0m
_cod_depositor_comments 'Adding full bibliography for 7247958--7247965.cif.'
_cod_original_sg_symbol_H-M 'P 21/c'
_cod_database_code 7247965
_shelx_shelxl_version_number 2019/3
_shelx_space_group_comment
;
The symmetry employed for this shelxl refinement is uniquely defined
by the following loop, which should always be used as a source of
symmetry information in preference to the above space-group names.
They are only intended as comments.
;
_shelx_estimated_absorpt_t_min 0.968
_shelx_estimated_absorpt_t_max 0.982

loop_
_space_group_symop_operation_xyz
'x, y, z'
'-x, y+1/2, -z+1/2'
'-x, -y, -z'
'x, -y-1/2, z-1/2'

loop_
_atom_site_label
_atom_site_type_symbol
_atom_site_fract_x
_atom_site_fract_y
_atom_site_fract_z
_atom_site_U_iso_or_equiv
_atom_site_adp_type
_atom_site_occupancy
_atom_site_site_symmetry_order
_atom_site_calc_flag
_atom_site_refinement_flags_posn
_atom_site_refinement_flags_adp
_atom_site_refinement_flags_occupancy
_atom_site_disorder_assembly
_atom_site_disorder_group
O2 O 0.25426(19) 1.23633(17) 0.26785(5) 0.0679(5) Uani 1 1 d . . . . .
O3 O 0.38922(12) 0.76170(13) 0.40370(4) 0.0402(3) Uani 1 1 d . . . . .
O4 O 0.49453(14) 0.74153(16) 0.34300(4) 0.0497(3) Uani 1 1 d . . . . .
O5 O 0.71308(14) 0.94167(15) 0.34367(4) 0.0492(3) Uani 1 1 d . . . . .
O6 O 0.52327(19) 1.07101(19) 0.35545(5) 0.0738(5) Uani 1 1 d . . . . .
N2 N 0.28946(15) 0.26552(14) 0.41340(5) 0.0359(3) Uani 1 1 d . . . . .
C2 C 0.58489(18) 0.12807(18) 0.46867(5) 0.0370(4) Uani 1 1 d . . . . .
H2 H 0.615597 0.038841 0.476533 0.044 Uiso 1 1 calc R U . . .
N3 N 0.17176(15) 0.66047(14) 0.35890(4) 0.0312(3) Uani 1 1 d . . . . .
H3N H 0.245(2) 0.698(2) 0.3714(6) 0.039(5) Uiso 1 1 d . . . . .
C3 C 0.46039(17) 0.14814(16) 0.44712(5) 0.0321(3) Uani 1 1 d . . . . .
N4 N 0.15280(16) 1.02485(16) 0.24658(4) 0.0404(3) Uani 1 1 d . . . . .
C4 C 0.41496(17) 0.28337(17) 0.43521(5) 0.0321(3) Uani 1 1 d . . . . .
N5 N 0.28901(18) 1.13186(18) 0.20267(5) 0.0481(4) Uani 1 1 d . . . . .
H5N H 0.352(3) 1.196(3) 0.1908(8) 0.066(7) Uiso 1 1 d . . . . .
C5 C 0.49220(18) 0.40100(17) 0.44574(5) 0.0370(4) Uani 1 1 d . . . . .
H5 H 0.461240 0.490689 0.438481 0.044 Uiso 1 1 calc R U . . .
C6 C 0.61739(19) 0.38185(18) 0.46747(5) 0.0395(4) Uani 1 1 d . . . . .
H6 H 0.671448 0.459255 0.474960 0.047 Uiso 1 1 calc R U . . .
C7 C 0.25787(18) 0.12329(17) 0.41067(5) 0.0354(4) Uani 1 1 d . . . . .
C8 C 0.21213(18) 0.37132(17) 0.38890(5) 0.0360(4) Uani 1 1 d . . . . .
H8 H 0.133003 0.323887 0.375197 0.043 Uiso 1 1 calc R U . . .
C9 C 0.29793(19) 0.43357(18) 0.35428(5) 0.0376(4) Uani 1 1 d . . . . .
H9A H 0.381878 0.473000 0.366773 0.045 Uiso 1 1 calc R U . . .
H9B H 0.323374 0.359409 0.335038 0.045 Uiso 1 1 calc R U . . .
C10 C 0.22010(19) 0.54766(18) 0.32980(5) 0.0371(4) Uani 1 1 d . . . . .
H10A H 0.279633 0.588820 0.309219 0.044 Uiso 1 1 calc R U . . .
H10B H 0.141474 0.506401 0.314735 0.044 Uiso 1 1 calc R U . . .
C22 C 0.24429(18) 1.00974(19) 0.18285(6) 0.0397(4) Uani 1 1 d . . . . .
C11 C 0.08152(17) 0.59900(19) 0.39134(6) 0.0380(4) Uani 1 1 d . . . . .
H11A H 0.000386 0.558329 0.377473 0.046 Uiso 1 1 calc R U . . .
H11B H 0.051600 0.673127 0.409946 0.046 Uiso 1 1 calc R U . . .
C12 C 0.15632(18) 0.48645(18) 0.41720(5) 0.0393(4) Uani 1 1 d . . . . .
H12A H 0.093621 0.445137 0.436849 0.047 Uiso 1 1 calc R U . . .
H12B H 0.231858 0.529014 0.433411 0.047 Uiso 1 1 calc R U . . .
C13 C 0.09677(19) 0.77825(18) 0.33662(6) 0.0392(4) Uani 1 1 d . . . . .
H13A H 0.067396 0.845487 0.357488 0.047 Uiso 1 1 calc R U . . .
H13B H 0.014758 0.740463 0.322480 0.047 Uiso 1 1 calc R U . . .
C20 C 0.2056(2) 0.8284(2) 0.13300(7) 0.0567(5) Uani 1 1 d . . . . .
H20 H 0.222223 0.787230 0.107077 0.068 Uiso 1 1 calc R U . . .
Cl1 Cl 0.82225(6) 0.22786(6) 0.50327(2) 0.06282(17) Uani 1 1 d . . . . .
O1 O 0.15751(13) 0.07144(13) 0.39206(5) 0.0476(3) Uani 1 1 d . . . . .
N1 N 0.35991(15) 0.05420(15) 0.43337(5) 0.0359(3) Uani 1 1 d . . . . .
H1N H 0.370(2) -0.031(2) 0.4316(6) 0.044(6) Uiso 1 1 d . . . . .
C21 C 0.2701(2) 0.9531(2) 0.14390(6) 0.0514(5) Uani 1 1 d . . . . .
H21 H 0.328907 0.997454 0.125604 0.062 Uiso 1 1 calc R U . . .
C14 C 0.1800(2) 0.8545(2) 0.30471(6) 0.0452(4) Uani 1 1 d . . . . .
H14A H 0.203623 0.790250 0.282338 0.054 Uiso 1 1 calc R U . . .
H14B H 0.264815 0.888670 0.318096 0.054 Uiso 1 1 calc R U . . .
C15 C 0.0982(2) 0.9781(2) 0.28612(6) 0.0454(4) Uani 1 1 d . . . . .
H15A H 0.002915 0.950224 0.281519 0.054 Uiso 1 1 calc R U . . .
H15B H 0.100824 1.055531 0.306070 0.054 Uiso 1 1 calc R U . . .
C19 C 0.1166(2) 0.7635(2) 0.15995(7) 0.0535(5) Uani 1 1 d . . . . .
H19 H 0.073361 0.680286 0.151537 0.064 Uiso 1 1 calc R U . . .
C18 C 0.0903(2) 0.8193(2) 0.19913(6) 0.0448(4) Uani 1 1 d . . . . .
H18 H 0.030163 0.775530 0.217136 0.054 Uiso 1 1 calc R U . . .
C16 C 0.2360(2) 1.1420(2) 0.24183(6) 0.0450(4) Uani 1 1 d . . . . .
C1 C 0.66149(18) 0.24758(19) 0.47793(5) 0.0387(4) Uani 1 1 d . . . . .
C17 C 0.15661(17) 0.94204(18) 0.21038(5) 0.0355(4) Uani 1 1 d . . . . .
C24 C 0.7734(2) 0.8009(2) 0.46719(7) 0.0480(5) Uani 1 1 d . . . . .
H24 H 0.790912 0.765782 0.494216 0.058 Uiso 1 1 calc R U . . .
C25 C 0.65211(19) 0.76743(18) 0.44538(6) 0.0401(4) Uani 1 1 d . . . . .
H25 H 0.586494 0.713248 0.458537 0.048 Uiso 1 1 calc R U . . .
C26 C 0.62604(17) 0.81318(17) 0.40411(5) 0.0348(4) Uani 1 1 d . . . . .
C27 C 0.72522(18) 0.89796(19) 0.38575(6) 0.0392(4) Uani 1 1 d . . . . .
C28 C 0.6038(2) 1.0266(2) 0.33127(7) 0.0543(5) Uani 1 1 d . . . . .
C29 C 0.6023(3) 1.0526(4) 0.28487(8) 0.0835(8) Uani 1 1 d . . . . .
H29A H 0.553638 0.977754 0.270509 0.125 Uiso 1 1 calc R U . . .
H29B H 0.695131 1.056147 0.275553 0.125 Uiso 1 1 calc R U . . .
H29C H 0.557275 1.140450 0.278703 0.125 Uiso 1 1 calc R U . . .
C30 C 0.49425(17) 0.76991(17) 0.38128(5) 0.0346(3) Uani 1 1 d . . . . .
C31 C 0.86873(19) 0.8871(2) 0.44842(7) 0.0501(5) Uani 1 1 d . . . . .
H31 H 0.949536 0.911768 0.463157 0.060 Uiso 1 1 calc R U . . .
C32 C 0.84415(18) 0.9364(2) 0.40809(7) 0.0465(4) Uani 1 1 d . . . . .
H32 H 0.907551 0.995546 0.395810 0.056 Uiso 1 1 calc R U . . .

loop_
_atom_site_aniso_label
_atom_site_aniso_U_11
_atom_site_aniso_U_22
_atom_site_aniso_U_33
_atom_site_aniso_U_23
_atom_site_aniso_U_13
_atom_site_aniso_U_12
O2 0.0995(13) 0.0508(9) 0.0534(9) -0.0119(7) 0.0032(9) -0.0164(9)
O3 0.0349(6) 0.0376(7) 0.0482(7) -0.0052(5) 0.0043(5) -0.0059(5)
O4 0.0417(7) 0.0610(9) 0.0464(7) -0.0126(6) 0.0018(6) -0.0012(6)
O5 0.0473(7) 0.0521(8) 0.0487(7) 0.0031(6) 0.0088(6) -0.0039(6)
O6 0.0794(11) 0.0744(12) 0.0686(10) 0.0113(9) 0.0144(9) 0.0243(9)
N2 0.0389(7) 0.0216(6) 0.0463(8) 0.0036(6) -0.0096(6) -0.0017(5)
C2 0.0459(9) 0.0269(8) 0.0378(8) -0.0008(7) -0.0034(7) 0.0091(7)
N3 0.0343(7) 0.0256(7) 0.0335(7) 0.0010(5) -0.0034(5) 0.0011(5)
C3 0.0405(9) 0.0229(7) 0.0328(8) -0.0009(6) 0.0013(6) 0.0017(6)
N4 0.0509(9) 0.0334(8) 0.0372(7) 0.0046(6) 0.0044(6) 0.0020(6)
C4 0.0372(8) 0.0251(8) 0.0336(8) 0.0001(6) -0.0028(6) 0.0004(6)
N5 0.0541(10) 0.0427(9) 0.0478(9) 0.0020(7) 0.0069(7) -0.0120(8)
C5 0.0439(9) 0.0226(8) 0.0440(9) -0.0003(6) -0.0059(7) 0.0009(7)
C6 0.0437(9) 0.0302(9) 0.0439(9) -0.0058(7) -0.0068(7) -0.0031(7)
C7 0.0399(9) 0.0229(7) 0.0432(9) 0.0004(6) -0.0004(7) -0.0013(7)
C8 0.0387(9) 0.0235(8) 0.0448(9) 0.0034(7) -0.0103(7) -0.0005(6)
C9 0.0476(10) 0.0270(8) 0.0379(8) -0.0027(7) -0.0028(7) 0.0060(7)
C10 0.0489(10) 0.0285(8) 0.0334(8) -0.0033(6) -0.0047(7) 0.0022(7)
C22 0.0381(9) 0.0386(9) 0.0425(9) 0.0039(7) 0.0008(7) 0.0013(7)
C11 0.0354(8) 0.0335(9) 0.0451(9) 0.0064(7) 0.0024(7) 0.0032(7)
C12 0.0427(9) 0.0326(9) 0.0426(9) 0.0075(7) 0.0036(7) 0.0039(7)
C13 0.0422(9) 0.0312(9) 0.0442(9) 0.0069(7) -0.0009(7) 0.0056(7)
C20 0.0659(14) 0.0554(13) 0.0490(11) -0.0098(10) 0.0064(10) 0.0057(11)
Cl1 0.0506(3) 0.0585(3) 0.0773(4) -0.0136(3) -0.0274(3) 0.0122(2)
O1 0.0432(7) 0.0308(6) 0.0678(9) -0.0001(6) -0.0121(6) -0.0068(5)
N1 0.0435(8) 0.0185(7) 0.0456(8) 0.0003(6) -0.0021(6) 0.0006(6)
C21 0.0526(11) 0.0558(12) 0.0463(10) 0.0015(9) 0.0114(9) 0.0008(10)
C14 0.0482(10) 0.0411(10) 0.0464(10) 0.0127(8) 0.0041(8) 0.0094(8)
C15 0.0568(11) 0.0377(10) 0.0423(9) 0.0100(8) 0.0098(8) 0.0123(8)
C19 0.0576(12) 0.0406(11) 0.0618(12) -0.0096(9) -0.0041(10) -0.0012(9)
C18 0.0457(10) 0.0350(9) 0.0539(11) 0.0025(8) 0.0043(8) -0.0003(8)
C16 0.0549(11) 0.0357(10) 0.0440(10) 0.0036(8) -0.0031(8) -0.0021(8)
C1 0.0374(9) 0.0398(10) 0.0383(9) -0.0052(7) -0.0069(7) 0.0050(7)
C17 0.0368(8) 0.0314(8) 0.0382(8) 0.0043(7) -0.0016(7) 0.0051(7)
C24 0.0511(11) 0.0400(10) 0.0523(11) -0.0010(8) -0.0089(9) 0.0108(9)
C25 0.0419(9) 0.0283(8) 0.0502(10) 0.0003(7) 0.0015(8) 0.0021(7)
C26 0.0341(8) 0.0256(8) 0.0448(9) -0.0046(7) 0.0021(7) 0.0009(6)
C27 0.0367(9) 0.0346(9) 0.0466(9) -0.0011(7) 0.0041(7) -0.0012(7)
C28 0.0550(12) 0.0514(12) 0.0568(12) 0.0063(10) 0.0037(10) -0.0026(10)
C29 0.0847(19) 0.107(2) 0.0583(14) 0.0224(15) -0.0011(13) 0.0001(17)
C30 0.0347(8) 0.0242(7) 0.0449(9) -0.0025(7) 0.0024(7) 0.0009(6)
C31 0.0323(9) 0.0449(11) 0.0721(13) -0.0105(10) -0.0129(9) 0.0072(8)
C32 0.0333(9) 0.0423(10) 0.0639(12) -0.0028(9) 0.0039(8) -0.0028(8)

loop_
_atom_type_symbol
_atom_type_description
_atom_type_scat_dispersion_real
_atom_type_scat_dispersion_imag
_atom_type_scat_source
C C 0.0033 0.0016 'International Tables Vol C Tables 4.2.6.8 and 6.1.1.4'
H H 0.0000 0.0000 'International Tables Vol C Tables 4.2.6.8 and 6.1.1.4'
N N 0.0061 0.0033 'International Tables Vol C Tables 4.2.6.8 and 6.1.1.4'
O O 0.0106 0.0060 'International Tables Vol C Tables 4.2.6.8 and 6.1.1.4'
Cl Cl 0.1484 0.1585 'International Tables Vol C Tables 4.2.6.8 and 6.1.1.4'

loop_
_geom_angle_atom_site_label_1
_geom_angle_atom_site_label_2
_geom_angle_atom_site_label_3
_geom_angle
_geom_angle_site_symmetry_1
_geom_angle_site_symmetry_3
_geom_angle_publ_flag
C28 O5 C27 118.91(15) . . ?
C7 N2 C4 109.74(13) . . ?
C7 N2 C8 121.85(14) . . ?
C4 N2 C8 127.29(13) . . ?
C3 C2 C1 116.57(15) . . ?
C3 C2 H2 121.7 . . ?
C1 C2 H2 121.7 . . ?
C11 N3 C13 109.19(13) . . ?
C11 N3 C10 110.40(13) . . ?
C13 N3 C10 113.64(13) . . ?
C11 N3 H3N 109.7(12) . . ?
C13 N3 H3N 106.4(13) . . ?
C10 N3 H3N 107.4(12) . . ?
C2 C3 N1 131.59(15) . . ?
C2 C3 C4 121.35(15) . . ?
N1 C3 C4 107.06(14) . . ?
C16 N4 C17 109.34(14) . . ?
C16 N4 C15 124.93(16) . . ?
C17 N4 C15 124.16(15) . . ?
C5 C4 N2 132.74(15) . . ?
C5 C4 C3 120.76(15) . . ?
N2 C4 C3 106.49(14) . . ?
C16 N5 C22 110.51(16) . . ?
C16 N5 H5N 125.7(15) . . ?
C22 N5 H5N 123.7(15) . . ?
C4 C5 C6 118.26(15) . . ?
C4 C5 H5 120.9 . . ?
C6 C5 H5 120.9 . . ?
C1 C6 C5 119.92(16) . . ?
C1 C6 H6 120.0 . . ?
C5 C6 H6 120.0 . . ?
O1 C7 N1 127.51(15) . . ?
O1 C7 N2 126.29(16) . . ?
N1 C7 N2 106.19(14) . . ?
N2 C8 C9 111.47(14) . . ?
N2 C8 C12 111.51(14) . . ?
C9 C8 C12 111.16(13) . . ?
N2 C8 H8 107.5 . . ?
C9 C8 H8 107.5 . . ?
C12 C8 H8 107.5 . . ?
C10 C9 C8 111.72(14) . . ?
C10 C9 H9A 109.3 . . ?
C8 C9 H9A 109.3 . . ?
C10 C9 H9B 109.3 . . ?
C8 C9 H9B 109.3 . . ?
H9A C9 H9B 107.9 . . ?
N3 C10 C9 110.88(13) . . ?
N3 C10 H10A 109.5 . . ?
C9 C10 H10A 109.5 . . ?
N3 C10 H10B 109.5 . . ?
C9 C10 H10B 109.5 . . ?
H10A C10 H10B 108.1 . . ?
C21 C22 N5 132.14(17) . . ?
C21 C22 C17 120.93(18) . . ?
N5 C22 C17 106.92(15) . . ?
N3 C11 C12 111.45(13) . . ?
N3 C11 H11A 109.3 . . ?
C12 C11 H11A 109.3 . . ?
N3 C11 H11B 109.3 . . ?
C12 C11 H11B 109.3 . . ?
H11A C11 H11B 108.0 . . ?
C11 C12 C8 111.13(14) . . ?
C11 C12 H12A 109.4 . . ?
C8 C12 H12A 109.4 . . ?
C11 C12 H12B 109.4 . . ?
C8 C12 H12B 109.4 . . ?
H12A C12 H12B 108.0 . . ?
N3 C13 C14 114.37(14) . . ?
N3 C13 H13A 108.7 . . ?
C14 C13 H13A 108.7 . . ?
N3 C13 H13B 108.7 . . ?
C14 C13 H13B 108.7 . . ?
H13A C13 H13B 107.6 . . ?
C21 C20 C19 121.16(19) . . ?
C21 C20 H20 119.4 . . ?
C19 C20 H20 119.4 . . ?
C7 N1 C3 110.28(14) . . ?
C7 N1 H1N 121.4(14) . . ?
C3 N1 H1N 125.4(14) . . ?
C20 C21 C22 117.68(18) . . ?
C20 C21 H21 121.2 . . ?
C22 C21 H21 121.2 . . ?
C13 C14 C15 110.22(15) . . ?
C13 C14 H14A 109.6 . . ?
C15 C14 H14A 109.6 . . ?
C13 C14 H14B 109.6 . . ?
C15 C14 H14B 109.6 . . ?
H14A C14 H14B 108.1 . . ?
N4 C15 C14 111.65(15) . . ?
N4 C15 H15A 109.3 . . ?
C14 C15 H15A 109.3 . . ?
N4 C15 H15B 109.3 . . ?
C14 C15 H15B 109.3 . . ?
H15A C15 H15B 108.0 . . ?
C20 C19 C18 121.6(2) . . ?
C20 C19 H19 119.2 . . ?
C18 C19 H19 119.2 . . ?
C17 C18 C19 117.34(18) . . ?
C17 C18 H18 121.3 . . ?
C19 C18 H18 121.3 . . ?
O2 C16 N5 127.83(19) . . ?
O2 C16 N4 125.76(18) . . ?
N5 C16 N4 106.40(16) . . ?
C6 C1 C2 123.10(16) . . ?
C6 C1 Cl1 118.40(14) . . ?
C2 C1 Cl1 118.50(14) . . ?
C18 C17 N4 131.88(16) . . ?
C18 C17 C22 121.28(16) . . ?
N4 C17 C22 106.81(15) . . ?
C25 C24 C31 119.46(19) . . ?
C25 C24 H24 120.3 . . ?
C31 C24 H24 120.3 . . ?
C24 C25 C26 121.45(17) . . ?
C24 C25 H25 119.3 . . ?
C26 C25 H25 119.3 . . ?
C25 C26 C27 117.73(16) . . ?
C25 C26 C30 119.33(15) . . ?
C27 C26 C30 122.94(16) . . ?
C32 C27 O5 116.83(16) . . ?
C32 C27 C26 120.95(17) . . ?
O5 C27 C26 122.14(16) . . ?
O6 C28 O5 122.7(2) . . ?
O6 C28 C29 126.3(2) . . ?
O5 C28 C29 111.0(2) . . ?
C28 C29 H29A 109.5 . . ?
C28 C29 H29B 109.5 . . ?
H29A C29 H29B 109.5 . . ?
C28 C29 H29C 109.5 . . ?
H29A C29 H29C 109.5 . . ?
H29B C29 H29C 109.5 . . ?
O4 C30 O3 124.34(16) . . ?
O4 C30 C26 119.83(15) . . ?
O3 C30 C26 115.81(15) . . ?
C32 C31 C24 120.22(18) . . ?
C32 C31 H31 119.9 . . ?
C24 C31 H31 119.9 . . ?
C31 C32 C27 120.11(18) . . ?
C31 C32 H32 119.9 . . ?
C27 C32 H32 119.9 . . ?

loop_
_geom_bond_atom_site_label_1
_geom_bond_atom_site_label_2
_geom_bond_distance
_geom_bond_site_symmetry_2
_geom_bond_publ_flag
O2 C16 1.227(2) . ?
O3 C30 1.267(2) . ?
O4 C30 1.244(2) . ?
O5 C28 1.381(3) . ?
O5 C27 1.399(2) . ?
O6 C28 1.192(3) . ?
N2 C7 1.388(2) . ?
N2 C4 1.392(2) . ?
N2 C8 1.462(2) . ?
C2 C3 1.382(2) . ?
C2 C1 1.384(3) . ?
C2 H2 0.9300 . ?
N3 C11 1.494(2) . ?
N3 C13 1.499(2) . ?
N3 C10 1.501(2) . ?
N3 H3N 0.88(2) . ?
C3 N1 1.383(2) . ?
C3 C4 1.406(2) . ?
N4 C16 1.387(2) . ?
N4 C17 1.394(2) . ?
N4 C15 1.449(2) . ?
C4 C5 1.381(2) . ?
N5 C16 1.365(2) . ?
N5 C22 1.382(2) . ?
N5 H5N 0.95(3) . ?
C5 C6 1.390(2) . ?
C5 H5 0.9300 . ?
C6 C1 1.383(2) . ?
C6 H6 0.9300 . ?
C7 O1 1.226(2) . ?
C7 N1 1.372(2) . ?
C8 C9 1.522(2) . ?
C8 C12 1.527(2) . ?
C8 H8 0.9800 . ?
C9 C10 1.520(2) . ?
C9 H9A 0.9700 . ?
C9 H9B 0.9700 . ?
C10 H10A 0.9700 . ?
C10 H10B 0.9700 . ?
C22 C21 1.379(3) . ?
C22 C17 1.398(2) . ?
C11 C12 1.518(2) . ?
C11 H11A 0.9700 . ?
C11 H11B 0.9700 . ?
C12 H12A 0.9700 . ?
C12 H12B 0.9700 . ?
C13 C14 1.504(2) . ?
C13 H13A 0.9700 . ?
C13 H13B 0.9700 . ?
C20 C21 1.379(3) . ?
C20 C19 1.383(3) . ?
C20 H20 0.9300 . ?
Cl1 C1 1.7425(18) . ?
N1 H1N 0.82(2) . ?
C21 H21 0.9300 . ?
C14 C15 1.525(3) . ?
C14 H14A 0.9700 . ?
C14 H14B 0.9700 . ?
C15 H15A 0.9700 . ?
C15 H15B 0.9700 . ?
C19 C18 1.383(3) . ?
C19 H19 0.9300 . ?
C18 C17 1.373(3) . ?
C18 H18 0.9300 . ?
C24 C25 1.383(3) . ?
C24 C31 1.387(3) . ?
C24 H24 0.9300 . ?
C25 C26 1.394(3) . ?
C25 H25 0.9300 . ?
C26 C27 1.399(2) . ?
C26 C30 1.507(2) . ?
C27 C32 1.384(3) . ?
C28 C29 1.492(3) . ?
C29 H29A 0.9600 . ?
C29 H29B 0.9600 . ?
C29 H29C 0.9600 . ?
C31 C32 1.375(3) . ?
C31 H31 0.9300 . ?
C32 H32 0.9300 . ?

loop_
_geom_hbond_atom_site_label_D
_geom_hbond_atom_site_label_H
_geom_hbond_atom_site_label_A
_geom_hbond_distance_DH
_geom_hbond_distance_HA
_geom_hbond_distance_DA
_geom_hbond_angle_DHA
_geom_hbond_site_symmetry_A
_geom_hbond_publ_flag
N5 H5N O4 0.95(3) 1.92(3) 2.798(2) 153(2) 2_655 yes
N5 H5N O5 0.95(3) 2.65(3) 3.290(2) 125.5(18) 2_655 yes
N1 H1N O3 0.82(2) 2.17(2) 2.9510(19) 159.9(19) 1_545 yes
N3 H3N O3 0.88(2) 1.81(2) 2.6842(19) 171.7(18) . yes
N3 H3N O4 0.88(2) 2.646(19) 3.288(2) 130.5(15) . yes

loop_
_geom_torsion_atom_site_label_1
_geom_torsion_atom_site_label_2
_geom_torsion_atom_site_label_3
_geom_torsion_atom_site_label_4
_geom_torsion
_geom_torsion_site_symmetry_1
_geom_torsion_site_symmetry_2
_geom_torsion_site_symmetry_3
_geom_torsion_site_symmetry_4
_geom_torsion_publ_flag
C1 C2 C3 N1 -179.52(17) . . . . ?
C1 C2 C3 C4 0.2(2) . . . . ?
C7 N2 C4 C5 178.82(18) . . . . ?
C8 N2 C4 C5 10.9(3) . . . . ?
C7 N2 C4 C3 -1.39(18) . . . . ?
C8 N2 C4 C3 -169.34(15) . . . . ?
C2 C3 C4 C5 -1.7(2) . . . . ?
N1 C3 C4 C5 178.07(15) . . . . ?
C2 C3 C4 N2 178.44(14) . . . . ?
N1 C3 C4 N2 -1.75(17) . . . . ?
N2 C4 C5 C6 -178.66(17) . . . . ?
C3 C4 C5 C6 1.6(2) . . . . ?
C4 C5 C6 C1 0.0(3) . . . . ?
C4 N2 C7 O1 -176.90(17) . . . . ?
C8 N2 C7 O1 -8.2(3) . . . . ?
C4 N2 C7 N1 3.98(19) . . . . ?
C8 N2 C7 N1 172.71(14) . . . . ?
C7 N2 C8 C9 -109.67(17) . . . . ?
C4 N2 C8 C9 57.0(2) . . . . ?
C7 N2 C8 C12 125.45(17) . . . . ?
C4 N2 C8 C12 -67.9(2) . . . . ?
N2 C8 C9 C10 -177.77(13) . . . . ?
C12 C8 C9 C10 -52.69(19) . . . . ?
C11 N3 C10 C9 -58.24(18) . . . . ?
C13 N3 C10 C9 178.69(14) . . . . ?
C8 C9 C10 N3 55.67(19) . . . . ?
C16 N5 C22 C21 -179.4(2) . . . . ?
C16 N5 C22 C17 1.5(2) . . . . ?
C13 N3 C11 C12 -175.65(15) . . . . ?
C10 N3 C11 C12 58.73(19) . . . . ?
N3 C11 C12 C8 -55.9(2) . . . . ?
N2 C8 C12 C11 177.56(14) . . . . ?
C9 C8 C12 C11 52.51(19) . . . . ?
C11 N3 C13 C14 176.71(15) . . . . ?
C10 N3 C13 C14 -59.6(2) . . . . ?
O1 C7 N1 C3 175.76(17) . . . . ?
N2 C7 N1 C3 -5.14(18) . . . . ?
C2 C3 N1 C7 -175.88(17) . . . . ?
C4 C3 N1 C7 4.34(18) . . . . ?
C19 C20 C21 C22 0.9(3) . . . . ?
N5 C22 C21 C20 -178.5(2) . . . . ?
C17 C22 C21 C20 0.5(3) . . . . ?
N3 C13 C14 C15 -176.12(16) . . . . ?
C16 N4 C15 C14 -101.4(2) . . . . ?
C17 N4 C15 C14 62.8(2) . . . . ?
C13 C14 C15 N4 -161.05(17) . . . . ?
C21 C20 C19 C18 -1.1(3) . . . . ?
C20 C19 C18 C17 -0.2(3) . . . . ?
C22 N5 C16 O2 180.0(2) . . . . ?
C22 N5 C16 N4 -1.4(2) . . . . ?
C17 N4 C16 O2 179.4(2) . . . . ?
C15 N4 C16 O2 -14.4(3) . . . . ?
C17 N4 C16 N5 0.8(2) . . . . ?
C15 N4 C16 N5 166.93(16) . . . . ?
C5 C6 C1 C2 -1.6(3) . . . . ?
C5 C6 C1 Cl1 177.42(14) . . . . ?
C3 C2 C1 C6 1.4(3) . . . . ?
C3 C2 C1 Cl1 -177.58(12) . . . . ?
C19 C18 C17 N4 179.55(19) . . . . ?
C19 C18 C17 C22 1.7(3) . . . . ?
C16 N4 C17 C18 -177.97(19) . . . . ?
C15 N4 C17 C18 15.7(3) . . . . ?
C16 N4 C17 C22 0.1(2) . . . . ?
C15 N4 C17 C22 -166.16(16) . . . . ?
C21 C22 C17 C18 -1.9(3) . . . . ?
N5 C22 C17 C18 177.38(17) . . . . ?
C21 C22 C17 N4 179.78(17) . . . . ?
N5 C22 C17 N4 -0.97(19) . . . . ?
C31 C24 C25 C26 3.0(3) . . . . ?
C24 C25 C26 C27 -1.9(3) . . . . ?
C24 C25 C26 C30 178.03(16) . . . . ?
C28 O5 C27 C32 -120.35(19) . . . . ?
C28 O5 C27 C26 62.9(2) . . . . ?
C25 C26 C27 C32 -0.8(3) . . . . ?
C30 C26 C27 C32 179.29(16) . . . . ?
C25 C26 C27 O5 175.74(16) . . . . ?
C30 C26 C27 O5 -4.1(3) . . . . ?
C27 O5 C28 O6 4.4(3) . . . . ?
C27 O5 C28 C29 -175.5(2) . . . . ?
C25 C26 C30 O4 -142.34(17) . . . . ?
C27 C26 C30 O4 37.5(2) . . . . ?
C25 C26 C30 O3 35.9(2) . . . . ?
C27 C26 C30 O3 -144.26(16) . . . . ?
C25 C24 C31 C32 -1.5(3) . . . . ?
C24 C31 C32 C27 -1.2(3) . . . . ?
O5 C27 C32 C31 -174.42(17) . . . . ?
C26 C27 C32 C31 2.3(3) . . . . ?
